data_4341112
loop_
_publ_author_name
'Wan, Hongxiang'
'Wang, Congling'
'Zhang, Yu'
'Miao, Hao'
'Zhou, Shuai'
'Xu, Yan'

_publ_section_title
;
 Four 2D &quot;Fully Reduced&quot; Polyoxovanadates: Vanadium Oxide
 Clusters Encapsulating Different Guest Molecules.
;
_journal_issue 19
_journal_name_full 'Inorganic chemistry'
_journal_page_first 10498
_journal_page_last 10505
_journal_paper_doi 10.1021/ic501573p
_journal_volume 53
_journal_year 2014
_chemical_formula_sum 'C34 H137 Cd4 N22 O72 P6 V21'
_chemical_formula_weight 3711.82
_chemical_name_systematic
; 
 ? 
;
_space_group_IT_number 15
_symmetry_cell_setting monoclinic
_symmetry_space_group_name_Hall '-C 2yc'
_symmetry_space_group_name_H-M 'C 1 2/c 1'
_atom_sites_solution_hydrogens geom
_atom_sites_solution_primary direct
_atom_sites_solution_secondary difmap
_audit_creation_method SHELXL-97
_cell_angle_alpha 90.00
_cell_angle_beta 98.9630(10)
_cell_angle_gamma 90.00
_cell_formula_units_Z 4
_cell_length_a 16.1652(16)
_cell_length_b 32.456(3)
_cell_length_c 26.362(3)
_cell_measurement_reflns_used 12078
_cell_measurement_temperature 296(2)
_cell_measurement_theta_max 25.02
_cell_measurement_theta_min 1.25
_cell_volume 13662(2)
_computing_cell_refinement 'SAINT (Bruker, 2005)'
_computing_data_collection 'APEX2 (Bruker, 2005)'
_computing_data_reduction SAINT
_computing_molecular_graphics SHELXTL
_computing_publication_material SHELXTL
_computing_structure_refinement 'SHELXL-97 (Sheldrick, 1997)'
_computing_structure_solution 'SHELXS-97 (Sheldrick, 1990)'
_diffrn_ambient_temperature 296(2)
_diffrn_measured_fraction_theta_full 0.999
_diffrn_measured_fraction_theta_max 0.999
_diffrn_radiation_monochromator graphite
_diffrn_radiation_source 'fine-focus sealed tube'
_diffrn_radiation_type MoK\a
_diffrn_radiation_wavelength 0.71073
_diffrn_reflns_av_R_equivalents 0.0327
_diffrn_reflns_av_sigmaI/netI 0.0375
_diffrn_reflns_limit_h_max 19
_diffrn_reflns_limit_h_min -19
_diffrn_reflns_limit_k_max 23
_diffrn_reflns_limit_k_min -38
_diffrn_reflns_limit_l_max 31
_diffrn_reflns_limit_l_min -31
_diffrn_reflns_number 38133
_diffrn_reflns_theta_full 25.02
_diffrn_reflns_theta_max 25.02
_diffrn_reflns_theta_min 1.25
_exptl_absorpt_coefficient_mu 2.126
_exptl_absorpt_correction_T_max 0.7844
_exptl_absorpt_correction_T_min 0.7272
_exptl_absorpt_correction_type multi-scan
_exptl_absorpt_process_details '(SADABS; Sheldrick, 2003)'
_exptl_crystal_colour dark
_exptl_crystal_density_diffrn 1.805
_exptl_crystal_density_method 'not measured'
_exptl_crystal_description block
_exptl_crystal_F_000 7344
_exptl_crystal_size_max 0.16
_exptl_crystal_size_mid 0.13
_exptl_crystal_size_min 0.12
_refine_diff_density_max 2.046
_refine_diff_density_min -1.976
_refine_diff_density_rms 0.189
_refine_ls_extinction_method none
_refine_ls_goodness_of_fit_ref 1.150
_refine_ls_hydrogen_treatment mixed
_refine_ls_matrix_type full
_refine_ls_number_parameters 769
_refine_ls_number_reflns 12078
_refine_ls_number_restraints 151
_refine_ls_restrained_S_all 1.171
_refine_ls_R_factor_all 0.0797
_refine_ls_R_factor_gt 0.0605
_refine_ls_shift/su_max 0.015
_refine_ls_shift/su_mean 0.001
_refine_ls_structure_factor_coef Fsqd
_refine_ls_weighting_details 'calc w=1/[\s^2^(Fo^2^)+(0.1333P)^2^+33.9839P] where P=(Fo^2^+2Fc^2^)/3'
_refine_ls_weighting_scheme calc
_refine_ls_wR_factor_gt 0.1997
_refine_ls_wR_factor_ref 0.2147
_reflns_number_gt 9224
_reflns_number_total 12078
_reflns_threshold_expression >2sigma(I)
_cod_data_source_file ic501573p_si_003.cif
_cod_data_source_block wcl-33
_cod_depositor_comments
;
The following automatic conversions were performed:

'_symmetry_cell_setting' value 'Monoclinic' changed to 'monoclinic'
according to
/home/saulius/struct/COD-crude-data--automatic-downloads/rss-feeds/ACS/lib/dictionaries/cif_core.dic
dictionary named 'cif_core.dic' version 2.4.2 from 2011-04-26.

Automatic conversion script
Id: cif_fix_values 2281 2013-09-26 08:29:07Z andrius 

 Adding full bibliography for 4341112--4341115.cif.
;
_cod_original_sg_symbol_H-M C2/c
_cod_database_code 4341112

loop_
_symmetry_equiv_pos_as_xyz
'x, y, z'
'-x, y, -z+1/2'
'x+1/2, y+1/2, z'
'-x+1/2, y+1/2, -z+1/2'
'-x, -y, -z'
'x, -y, z-1/2'
'-x+1/2, -y+1/2, -z'
'x+1/2, -y+1/2, z-1/2'

loop_
_atom_site_label
_atom_site_type_symbol
_atom_site_fract_x
_atom_site_fract_y
_atom_site_fract_z
_atom_site_U_iso_or_equiv
_atom_site_adp_type
_atom_site_occupancy
_atom_site_symmetry_multiplicity
_atom_site_calc_flag
_atom_site_refinement_flags
Cd1 Cd 0.0000 0.114966(16) 0.7500 0.04903(14) Uani 1 2 d S
Cd2 Cd -0.5000 0.0000 1.0000 0.05004(14) Uani 1 2 d S
Cd3 Cd -0.65691(3) 0.316378(16) 0.564539(15) 0.06913(13) Uani 1 1 d .
V1 V -0.25932(4) 0.21239(2) 0.79078(2) 0.03157(17) Uani 1 1 d .
V2 V -0.32135(4) 0.21789(2) 0.65828(2) 0.03272(17) Uani 1 1 d .
V3 V -0.50039(4) 0.17652(2) 0.91634(2) 0.03192(17) Uani 1 1 d .
V4 V -0.39880(4) 0.26254(2) 0.76158(2) 0.03029(17) Uani 1 1 d .
V5 V -0.33500(4) 0.21000(2) 0.88572(2) 0.02962(16) Uani 1 1 d .
V6 V -0.5000 0.00149(3) 0.7500 0.0354(3) Uani 1 2 d S
V7 V -0.33405(4) 0.04788(2) 0.83041(3) 0.03519(18) Uani 1 1 d .
V8 V -0.61819(4) 0.11653(2) 0.87410(2) 0.03243(17) Uani 1 1 d .
V9 V -0.39071(4) 0.10346(2) 0.91459(2) 0.03205(17) Uani 1 1 d .
V10 V -0.32600(4) 0.05794(2) 0.72528(2) 0.03424(18) Uani 1 1 d .
V11 V -0.22972(4) 0.12316(2) 0.83293(2) 0.03173(17) Uani 1 1 d .
P1 P -0.21996(6) 0.14001(3) 0.71086(4) 0.0318(3) Uani 1 1 d .
P2 P -0.49632(6) 0.26558(3) 0.64413(4) 0.0312(3) Uani 1 1 d .
P3 P -0.52039(7) 0.03161(3) 0.86325(4) 0.0338(3) Uani 1 1 d .
O1 O -0.33638(16) 0.24329(8) 0.82453(9) 0.0294(7) Uani 1 1 d .
O2 O -0.38356(16) 0.16264(9) 0.91338(9) 0.0336(7) Uani 1 1 d .
O3 O -0.33865(16) 0.22227(9) 0.72864(10) 0.0348(7) Uani 1 1 d .
O4 O -0.50848(17) 0.11694(8) 0.91332(9) 0.0342(7) Uani 1 1 d .
O5 O -0.26268(16) 0.17747(9) 0.85052(10) 0.0337(7) Uani 1 1 d .
O6 O -0.49841(16) 0.26023(9) 0.70335(9) 0.0330(7) Uani 1 1 d .
O7 O -0.54346(17) 0.22743(8) 0.61693(10) 0.0346(7) Uani 1 1 d .
O8 O -0.26508(17) 0.07681(9) 0.78895(10) 0.0362(7) Uani 1 1 d .
O9 O -0.22504(16) 0.15579(9) 0.76688(9) 0.0330(7) Uani 1 1 d .
O10 O -0.28100(18) 0.23505(9) 0.93272(10) 0.0407(8) Uani 1 1 d .
O11 O -0.58351(17) 0.06576(8) 0.83778(10) 0.0356(7) Uani 1 1 d .
O12 O -0.51915(19) -0.00259(8) 0.82421(10) 0.0387(8) Uani 1 1 d .
O13 O -0.30540(17) 0.09625(9) 0.87201(10) 0.0375(8) Uani 1 1 d .
O14 O -0.43141(17) 0.05304(8) 0.87189(10) 0.0364(7) Uani 1 1 d .
O15 O -0.39858(17) 0.17488(9) 0.63361(10) 0.0376(8) Uani 1 1 d .
O16 O -0.13556(19) 0.11507(10) 0.86088(12) 0.0479(9) Uani 1 1 d .
O17 O -0.59334(18) 0.03881(9) 0.73363(10) 0.0403(8) Uani 1 1 d .
O18 O -0.35178(19) 0.08854(10) 0.97175(10) 0.0443(8) Uani 1 1 d .
O19 O -0.30145(17) 0.11286(9) 0.69441(10) 0.0355(7) Uani 1 1 d .
O20 O -0.40601(17) 0.26343(9) 0.63600(10) 0.0362(7) Uani 1 1 d .
O21 O -0.22589(17) 0.17728(9) 0.67594(10) 0.0386(8) Uani 1 1 d .
O22 O -0.3639(2) 0.30783(10) 0.75511(12) 0.0473(9) Uani 1 1 d .
O23 O -0.5172(2) 0.19300(10) 0.97114(11) 0.0488(9) Uani 1 1 d .
O24 O -0.17600(18) 0.23939(10) 0.79248(12) 0.0478(9) Uani 1 1 d .
O25 O -0.14344(17) 0.11411(10) 0.70962(11) 0.0452(9) Uani 1 1 d .
O26 O -0.5454(2) 0.01738(10) 0.91231(11) 0.0470(9) Uani 1 1 d .
O27 O -0.54003(19) 0.30461(9) 0.62557(11) 0.0427(8) Uani 1 1 d .
O28 O -0.2872(2) 0.00601(10) 0.85224(13) 0.0552(10) Uani 1 1 d .
O29 O -0.68084(19) 0.10764(11) 0.91429(11) 0.0500(9) Uani 1 1 d .
O30 O -0.2717(2) 0.02063(10) 0.70754(12) 0.0538(9) Uani 1 1 d .
C1A C -0.5000 0.1447(4) 0.7500 0.124(5) Uani 1 2 d SDU
N9 N -0.4162(3) -0.04988(13) 0.76797(18) 0.0639(14) Uani 1 1 d .
H9D H -0.3835 -0.0526 0.7435 0.077 Uiso 1 1 calc R
H9E H -0.3830 -0.0454 0.7982 0.077 Uiso 1 1 calc R
N1 N -0.6342(3) 0.00779(17) 1.0211(2) 0.0766(16) Uani 1 1 d .
H1A H -0.6723 -0.0034 0.9964 0.092 Uiso 1 1 calc R
H1B H -0.6375 -0.0051 1.0509 0.092 Uiso 1 1 calc R
N5 N -0.6101(3) 0.27824(15) 0.50192(16) 0.0619(13) Uani 1 1 d .
H5B H -0.5859 0.2550 0.5158 0.074 Uiso 1 1 calc R
H5C H -0.6538 0.2710 0.4781 0.074 Uiso 1 1 calc R
N3 N -0.2297(3) 0.26664(15) 0.6712(2) 0.0723(14) Uani 1 1 d U
H3D H -0.2549 0.2908 0.6756 0.087 Uiso 1 1 calc R
H3E H -0.1924 0.2614 0.6995 0.087 Uiso 1 1 calc R
N4 N -0.2828(3) 0.22465(16) 0.58418(17) 0.0762(14) Uani 1 1 d DU
H4C H -0.2544 0.2018 0.5779 0.091 Uiso 1 1 calc R
H4D H -0.3292 0.2257 0.5604 0.091 Uiso 1 1 calc R
N7 N -0.7270(3) 0.32771(18) 0.63108(16) 0.0753(16) Uani 1 1 d .
H7C H -0.7105 0.3094 0.6562 0.090 Uiso 1 1 calc R
H7D H -0.7154 0.3531 0.6438 0.090 Uiso 1 1 calc R
N1A N -0.5048(3) 0.06879(15) 1.02271(18) 0.0765(16) Uani 1 1 d .
H1AA H -0.4580 0.0753 1.0445 0.092 Uiso 1 1 calc R
H1AB H -0.5067 0.0846 0.9945 0.092 Uiso 1 1 calc R
N8 N -0.7931(3) 0.32755(17) 0.52685(16) 0.0716(15) Uani 1 1 d .
H8B H -0.7954 0.3498 0.5064 0.086 Uiso 1 1 calc R
H8C H -0.8116 0.3057 0.5073 0.086 Uiso 1 1 calc R
N10 N -0.0460(4) 0.06006(18) 0.7938(2) 0.1104(18) Uani 1 1 d DU
H10B H -0.0140 0.0574 0.8248 0.132 Uiso 1 1 calc R
H10C H -0.0993 0.0642 0.7985 0.132 Uiso 1 1 calc R
N6 N -0.5809(4) 0.36356(18) 0.5256(2) 0.099(2) Uani 1 1 d .
H6D H -0.6093 0.3874 0.5205 0.119 Uiso 1 1 calc R
H6E H -0.5316 0.3686 0.5456 0.119 Uiso 1 1 calc R
N11 N -0.0129(3) 0.17162(19) 0.8012(2) 0.104(2) Uani 1 1 d .
H11C H -0.0673 0.1751 0.8037 0.125 Uiso 1 1 calc R
H11D H 0.0147 0.1666 0.8329 0.125 Uiso 1 1 calc R
C1 C -0.5766(5) 0.0769(3) 1.0466(3) 0.119(3) Uani 1 1 d D
C13 C -0.4673(6) -0.0892(2) 0.7711(4) 0.125(4) Uani 1 1 d .
C8 C -0.5491(5) 0.3016(3) 0.4772(3) 0.110(3) Uani 1 1 d .
H8A H -0.4980 0.2998 0.5026 0.132 Uiso 1 1 calc R
C12 C -0.8700(5) 0.3349(3) 0.6543(3) 0.104(2) Uani 1 1 d U
H12A H -0.9279 0.3305 0.6405 0.156 Uiso 1 1 calc R
H12B H -0.8614 0.3634 0.6636 0.156 Uiso 1 1 calc R
H12C H -0.8548 0.3179 0.6841 0.156 Uiso 1 1 calc R
C11 C -0.8466(4) 0.3340(3) 0.5657(2) 0.097(3) Uani 1 1 d .
H11A H -0.8618 0.3629 0.5652 0.117 Uiso 1 1 calc R
H11B H -0.8977 0.3184 0.5555 0.117 Uiso 1 1 calc R
C10 C -0.8163(5) 0.3238(3) 0.6143(3) 0.107(2) Uani 1 1 d U
H10A H -0.8227 0.2938 0.6130 0.128 Uiso 1 1 calc R
C2 C -0.6505(5) 0.0509(3) 1.0258(4) 0.117(3) Uani 1 1 d .
C5 C -0.1854(4) 0.2685(3) 0.6233(3) 0.1075(17) Uani 1 1 d DU
H5A H -0.1436 0.2464 0.6288 0.129 Uiso 1 1 calc R
C9 C -0.5250(6) 0.2780(4) 0.4312(3) 0.161(4) Uani 1 1 d .
H9A H -0.4845 0.2937 0.4162 0.242 Uiso 1 1 calc R
H9B H -0.5740 0.2738 0.4061 0.242 Uiso 1 1 calc R
H9C H -0.5013 0.2518 0.4425 0.242 Uiso 1 1 calc R
C16 C -0.0518(16) -0.0118(5) 0.7988(7) 0.195(8) Uani 0.50 1 d PDU
H16A H -0.0487 -0.0379 0.7821 0.293 Uiso 0.50 1 calc PR
H16B H -0.1055 -0.0090 0.8096 0.293 Uiso 0.50 1 calc PR
H16C H -0.0086 -0.0103 0.8282 0.293 Uiso 0.50 1 calc PR
C17 C 0.0168(5) 0.2072(3) 0.7837(4) 0.121(3) Uani 1 1 d U
C7 C -0.5667(7) 0.3459(3) 0.4755(4) 0.130(3) Uani 1 1 d U
H7A H -0.6159 0.3510 0.4502 0.156 Uiso 1 1 calc R
H7B H -0.5200 0.3602 0.4643 0.156 Uiso 1 1 calc R
C4 C -0.2326(5) 0.2593(2) 0.5771(3) 0.112(2) Uani 1 1 d DU
H4A H -0.1966 0.2531 0.5519 0.134 Uiso 1 1 calc R
H4B H -0.2678 0.2825 0.5648 0.134 Uiso 1 1 calc R
C18 C 0.0117(8) 0.2545(4) 0.7803(5) 0.076(3) Uani 0.50 1 d PU
C3A C -0.5938(8) 0.1175(3) 1.0596(5) 0.069(4) Uani 0.50 1 d P
H3AA H -0.5423 0.1313 1.0726 0.104 Uiso 0.50 1 calc PR
H3AB H -0.6294 0.1173 1.0855 0.104 Uiso 0.50 1 calc PR
H3AC H -0.6213 0.1317 1.0297 0.104 Uiso 0.50 1 calc PR
C15 C -0.0400(6) 0.0219(2) 0.7624(4) 0.137(3) Uani 1 1 d DU
C14 C -0.4237(11) -0.1268(4) 0.7826(7) 0.105(6) Uani 0.50 1 d P
H14A H -0.4632 -0.1489 0.7824 0.157 Uiso 0.50 1 calc PR
H14B H -0.3901 -0.1249 0.8159 0.157 Uiso 0.50 1 calc PR
H14C H -0.3883 -0.1319 0.7572 0.157 Uiso 0.50 1 calc PR
C6 C -0.1385(8) 0.3042(4) 0.6223(6) 0.215(4) Uani 1 1 d DU
H6A H -0.1102 0.3037 0.5928 0.323 Uiso 1 1 calc R
H6B H -0.0980 0.3058 0.6529 0.323 Uiso 1 1 calc R
H6C H -0.1749 0.3277 0.6202 0.323 Uiso 1 1 calc R
C3 C -0.7154(8) 0.0699(8) 1.0511(9) 0.181(5) Uani 0.50 1 d PDU
H3A H -0.7678 0.0561 1.0404 0.271 Uiso 0.50 1 calc PR
H3B H -0.7207 0.0985 1.0417 0.271 Uiso 0.50 1 calc PR
H3C H -0.7001 0.0675 1.0876 0.271 Uiso 0.50 1 calc PR
O2W O -0.6447(8) -0.0567(4) 0.8805(5) 0.256(4) Uani 1 1 d U
O3W O -0.2378(9) 0.4371(4) 0.7921(5) 0.266(4) Uani 1 1 d U
O4W O -0.5139(8) 0.3787(4) 0.6783(5) 0.268(4) Uani 1 1 d U
O8W O -0.7977(8) 0.1513(4) 0.9674(5) 0.126(4) Uani 0.50 1 d PU
O5W O -0.1643(8) 0.0600(4) 0.9589(5) 0.267(4) Uani 1 1 d U
O6W O -0.2722(10) -0.0091(5) 1.0936(6) 0.155(4) Uani 0.50 1 d PU
O7W O -0.1439(12) -0.0593(6) 1.1261(8) 0.204(5) Uani 0.50 1 d PU
O1B O -0.5165(16) 0.1690(8) 0.7101(10) 0.126(5) Uani 0.25 1 d PU
O1A O -0.4143(8) 0.1344(8) 0.7638(12) 0.162(9) Uani 0.25 1 d PDU

loop_
_atom_site_aniso_label
_atom_site_aniso_U_11
_atom_site_aniso_U_22
_atom_site_aniso_U_33
_atom_site_aniso_U_23
_atom_site_aniso_U_13
_atom_site_aniso_U_12
Cd1 0.0435(2) 0.0471(3) 0.0559(3) 0.000 0.0060(2) 0.000
Cd2 0.0618(3) 0.0502(3) 0.0370(2) 0.0086(2) 0.0043(2) -0.0016(2)
Cd3 0.0621(2) 0.0985(3) 0.04541(19) 0.0129(2) 0.00404(18) 0.0225(2)
V1 0.0287(3) 0.0370(4) 0.0286(3) -0.0015(3) 0.0031(3) -0.0022(3)
V2 0.0318(3) 0.0405(4) 0.0265(3) 0.0034(3) 0.0064(3) -0.0021(3)
V3 0.0351(3) 0.0386(4) 0.0213(3) -0.0001(3) 0.0023(3) -0.0021(3)
V4 0.0313(3) 0.0324(4) 0.0263(3) -0.0004(3) 0.0016(3) -0.0025(3)
V5 0.0316(3) 0.0338(4) 0.0220(3) -0.0030(3) -0.0004(2) -0.0032(3)
V6 0.0473(5) 0.0256(5) 0.0311(5) 0.000 -0.0006(4) 0.000
V7 0.0413(4) 0.0308(4) 0.0310(3) 0.0022(3) -0.0021(3) 0.0035(3)
V8 0.0342(3) 0.0387(4) 0.0241(3) 0.0040(3) 0.0036(3) -0.0033(3)
V9 0.0381(3) 0.0358(4) 0.0203(3) 0.0035(3) -0.0015(3) -0.0019(3)
V10 0.0374(3) 0.0341(4) 0.0296(3) -0.0038(3) 0.0003(3) 0.0062(3)
V11 0.0289(3) 0.0372(4) 0.0273(3) -0.0004(3) -0.0013(3) 0.0024(3)
P1 0.0259(4) 0.0415(6) 0.0282(4) -0.0020(4) 0.0049(4) 0.0025(4)
P2 0.0343(5) 0.0324(5) 0.0258(4) 0.0036(4) 0.0014(4) -0.0003(4)
P3 0.0405(5) 0.0315(5) 0.0274(4) 0.0069(4) -0.0009(4) -0.0033(4)
O1 0.0323(13) 0.0274(14) 0.0278(12) -0.0020(11) 0.0023(10) 0.0037(11)
O2 0.0357(13) 0.0364(15) 0.0273(12) -0.0001(11) 0.0009(11) -0.0026(12)
O3 0.0347(13) 0.0409(16) 0.0285(12) 0.0015(12) 0.0040(11) 0.0049(12)
O4 0.0391(14) 0.0369(15) 0.0247(12) 0.0045(11) -0.0004(11) -0.0046(12)
O5 0.0338(13) 0.0368(15) 0.0301(13) -0.0008(12) 0.0032(11) 0.0032(12)
O6 0.0298(13) 0.0404(16) 0.0284(13) 0.0018(11) 0.0033(10) 0.0007(12)
O7 0.0384(14) 0.0338(15) 0.0311(13) -0.0017(12) 0.0034(11) -0.0006(12)
O8 0.0378(14) 0.0371(15) 0.0318(13) -0.0023(12) -0.0003(11) 0.0010(12)
O9 0.0315(13) 0.0391(15) 0.0281(12) -0.0028(12) 0.0031(11) 0.0038(12)
O10 0.0428(15) 0.0461(17) 0.0313(13) -0.0093(13) 0.0001(12) -0.0069(13)
O11 0.0440(15) 0.0323(15) 0.0275(12) 0.0023(11) -0.0036(12) -0.0001(12)
O12 0.0535(16) 0.0253(14) 0.0344(14) 0.0027(11) -0.0015(13) -0.0041(13)
O13 0.0417(14) 0.0418(16) 0.0288(13) -0.0045(12) 0.0049(11) -0.0057(13)
O14 0.0399(14) 0.0340(15) 0.0337(13) 0.0023(12) 0.0010(12) -0.0030(12)
O15 0.0368(14) 0.0396(16) 0.0338(14) -0.0007(12) -0.0029(12) 0.0017(13)
O16 0.0399(15) 0.0556(19) 0.0441(16) -0.0039(15) -0.0067(14) 0.0073(14)
O17 0.0451(15) 0.0410(16) 0.0314(13) 0.0001(12) -0.0053(12) 0.0029(13)
O18 0.0520(17) 0.0517(18) 0.0266(13) 0.0120(13) -0.0026(12) 0.0002(15)
O19 0.0367(14) 0.0425(16) 0.0259(12) 0.0046(12) 0.0009(11) 0.0020(12)
O20 0.0391(14) 0.0379(16) 0.0320(13) 0.0070(12) 0.0065(11) -0.0047(12)
O21 0.0324(13) 0.0475(17) 0.0375(14) 0.0018(13) 0.0101(12) -0.0015(13)
O22 0.0552(18) 0.0406(17) 0.0439(16) 0.0050(14) 0.0005(14) -0.0117(14)
O23 0.0589(18) 0.059(2) 0.0305(14) -0.0039(14) 0.0139(13) 0.0026(16)
O24 0.0350(14) 0.0513(19) 0.0584(18) -0.0050(15) 0.0108(13) -0.0102(14)
O25 0.0320(14) 0.0590(19) 0.0446(15) -0.0065(14) 0.0059(13) 0.0118(14)
O26 0.0586(18) 0.0487(18) 0.0311(14) 0.0087(13) -0.0012(13) -0.0037(15)
O27 0.0455(16) 0.0384(16) 0.0416(15) 0.0076(13) -0.0015(13) 0.0024(13)
O28 0.066(2) 0.0408(18) 0.0555(18) 0.0099(15) -0.0029(16) 0.0148(16)
O29 0.0511(17) 0.067(2) 0.0344(14) 0.0061(14) 0.0143(13) -0.0073(16)
O30 0.0620(19) 0.0451(18) 0.0518(17) -0.0153(15) 0.0006(15) 0.0139(16)
C1A 0.139(9) 0.086(7) 0.149(10) 0.000 0.033(8) 0.000
N9 0.084(3) 0.045(2) 0.061(3) 0.002(2) 0.005(2) 0.019(2)
N1 0.061(3) 0.092(4) 0.075(3) 0.022(3) 0.006(2) -0.006(3)
N5 0.059(2) 0.081(3) 0.045(2) 0.011(2) 0.0063(19) -0.006(2)
N3 0.048(2) 0.072(3) 0.096(3) 0.034(2) 0.007(2) -0.015(2)
N4 0.068(2) 0.105(3) 0.063(2) 0.030(2) 0.0339(19) 0.013(2)
N7 0.076(3) 0.108(4) 0.039(2) 0.007(2) -0.001(2) 0.037(3)
N1A 0.118(4) 0.058(3) 0.061(3) 0.003(2) 0.036(3) -0.010(3)
N8 0.075(3) 0.095(4) 0.041(2) -0.003(2) -0.003(2) 0.022(3)
N10 0.120(3) 0.090(3) 0.134(3) 0.027(3) 0.060(3) 0.023(3)
N6 0.127(5) 0.078(4) 0.089(4) 0.014(3) 0.011(4) -0.002(4)
N11 0.048(3) 0.128(5) 0.140(5) -0.060(4) 0.024(3) -0.009(3)
C1 0.121(5) 0.114(6) 0.136(6) -0.037(5) 0.065(5) -0.001(5)
C13 0.141(7) 0.033(3) 0.178(8) 0.017(4) -0.043(6) 0.002(4)
C8 0.130(5) 0.120(6) 0.094(4) 0.010(4) 0.063(4) -0.007(5)
C12 0.105(4) 0.120(5) 0.093(4) 0.015(4) 0.035(3) 0.031(4)
C11 0.063(3) 0.170(7) 0.056(3) -0.007(4) -0.005(3) 0.024(4)
C10 0.084(4) 0.142(5) 0.095(4) 0.002(4) 0.020(3) 0.024(4)
C2 0.099(5) 0.091(6) 0.172(8) -0.003(5) 0.062(5) 0.011(4)
C5 0.084(3) 0.121(3) 0.119(3) 0.048(3) 0.022(3) -0.032(3)
C9 0.169(6) 0.237(11) 0.100(5) -0.034(6) 0.093(4) -0.065(7)
C16 0.223(16) 0.152(14) 0.205(15) 0.045(13) 0.014(14) -0.022(14)
C17 0.088(4) 0.094(4) 0.167(5) -0.028(4) -0.024(4) -0.009(4)
C7 0.151(5) 0.127(5) 0.120(5) 0.023(4) 0.043(4) -0.012(4)
C4 0.113(3) 0.131(4) 0.100(3) 0.025(3) 0.043(3) -0.015(3)
C18 0.059(5) 0.065(5) 0.103(6) -0.015(5) 0.012(4) 0.005(4)
C3A 0.094(8) 0.053(6) 0.067(6) -0.007(5) 0.029(6) 0.012(6)
C15 0.157(5) 0.095(4) 0.167(5) 0.014(4) 0.054(4) 0.001(4)
C14 0.135(12) 0.047(7) 0.128(12) 0.013(8) 0.005(10) 0.031(8)
C6 0.213(6) 0.208(7) 0.225(7) 0.015(5) 0.033(5) -0.014(5)
C3 0.179(7) 0.183(8) 0.181(8) 0.006(6) 0.032(6) 0.009(6)
O2W 0.250(6) 0.231(6) 0.277(7) 0.042(5) 0.009(5) -0.044(5)
O3W 0.283(7) 0.243(7) 0.271(7) -0.015(5) 0.041(5) -0.004(5)
O4W 0.269(7) 0.235(6) 0.293(7) -0.015(5) 0.021(5) -0.012(5)
O8W 0.128(6) 0.123(6) 0.129(6) 0.011(5) 0.029(5) 0.002(5)
O5W 0.257(7) 0.263(7) 0.270(7) 0.022(5) 0.004(5) -0.010(5)
O6W 0.151(6) 0.170(7) 0.142(6) 0.015(5) 0.018(5) -0.020(5)
O7W 0.196(7) 0.217(7) 0.202(7) 0.029(6) 0.036(6) -0.023(6)
O1B 0.124(7) 0.127(7) 0.126(7) 0.011(6) 0.020(6) -0.008(6)
O1A 0.186(16) 0.136(15) 0.165(15) 0.005(14) 0.029(15) -0.014(14)

loop_
_atom_type_symbol
_atom_type_description
_atom_type_scat_dispersion_real
_atom_type_scat_dispersion_imag
_atom_type_scat_source
C C 0.0033 0.0016 'International Tables Vol C Tables 4.2.6.8 and 6.1.1.4'
H H 0.0000 0.0000 'International Tables Vol C Tables 4.2.6.8 and 6.1.1.4'
N N 0.0061 0.0033 'International Tables Vol C Tables 4.2.6.8 and 6.1.1.4'
O O 0.0106 0.0060 'International Tables Vol C Tables 4.2.6.8 and 6.1.1.4'
P P 0.1023 0.0942 'International Tables Vol C Tables 4.2.6.8 and 6.1.1.4'
V V 0.3005 0.5294 'International Tables Vol C Tables 4.2.6.8 and 6.1.1.4'
Cd Cd -0.8075 1.2024 'International Tables Vol C Tables 4.2.6.8 and 6.1.1.4'

loop_
_geom_angle_atom_site_label_1
_geom_angle_atom_site_label_2
_geom_angle_atom_site_label_3
_geom_angle
_geom_angle_site_symmetry_1
_geom_angle_site_symmetry_3
N11 Cd1 N11 74.4(3) . 2_556
N11 Cd1 N10 104.9(2) . .
N11 Cd1 N10 166.5(2) 2_556 .
N11 Cd1 N10 166.5(2) . 2_556
N11 Cd1 N10 104.9(2) 2_556 2_556
N10 Cd1 N10 78.9(3) . 2_556
N11 Cd1 O25 95.71(15) . .
N11 Cd1 O25 85.35(15) 2_556 .
N10 Cd1 O25 81.29(18) . .
N10 Cd1 O25 97.68(18) 2_556 .
N11 Cd1 O25 85.35(15) . 2_556
N11 Cd1 O25 95.71(15) 2_556 2_556
N10 Cd1 O25 97.68(18) . 2_556
N10 Cd1 O25 81.29(18) 2_556 2_556
O25 Cd1 O25 178.67(16) . 2_556
N1A Cd2 N1A 180.000(1) . 5_457
N1A Cd2 N1 76.39(19) . .
N1A Cd2 N1 103.61(19) 5_457 .
N1A Cd2 N1 103.61(19) . 5_457
N1A Cd2 N1 76.39(19) 5_457 5_457
N1 Cd2 N1 180.0(2) . 5_457
N1A Cd2 O26 90.28(14) . .
N1A Cd2 O26 89.72(14) 5_457 .
N1 Cd2 O26 92.75(15) . .
N1 Cd2 O26 87.25(15) 5_457 .
N1A Cd2 O26 89.72(14) . 5_457
N1A Cd2 O26 90.28(14) 5_457 5_457
N1 Cd2 O26 87.25(15) . 5_457
N1 Cd2 O26 92.75(15) 5_457 5_457
O26 Cd2 O26 180.00(5) . 5_457
N7 Cd3 N5 155.63(19) . .
N7 Cd3 N8 75.38(16) . .
N5 Cd3 N8 100.14(16) . .
N7 Cd3 N6 127.2(2) . .
N5 Cd3 N6 77.2(2) . .
N8 Cd3 N6 104.1(2) . .
N7 Cd3 O27 86.63(13) . .
N5 Cd3 O27 94.95(13) . .
N8 Cd3 O27 161.74(14) . .
N6 Cd3 O27 89.15(18) . .
O24 V1 O1 107.72(14) . .
O24 V1 O3 112.02(15) . .
O1 V1 O3 85.06(11) . .
O24 V1 O5 115.15(14) . .
O1 V1 O5 80.08(11) . .
O3 V1 O5 132.82(12) . .
O24 V1 O9 103.47(14) . .
O1 V1 O9 146.84(12) . .
O3 V1 O9 93.64(11) . .
O5 V1 O9 76.68(11) . .
O24 V1 V4 109.17(12) . .
O1 V1 V4 43.04(7) . .
O3 V1 V4 43.31(8) . .
O5 V1 V4 116.06(9) . .
O9 V1 V4 133.21(7) . .
O24 V1 V5 116.64(12) . .
O1 V1 V5 40.32(8) . .
O3 V1 V5 114.37(9) . .
O5 V1 V5 39.83(8) . .
O9 V1 V5 113.91(8) . .
V4 V1 V5 79.95(3) . .
O24 V1 V11 114.67(12) . .
O1 V1 V11 113.27(8) . .
O3 V1 V11 119.94(9) . .
O5 V1 V11 36.10(8) . .
O9 V1 V11 40.59(7) . .
V4 V1 V11 135.57(3) . .
V5 V1 V11 74.57(2) . .
O15 V2 O3 101.30(12) . .
O15 V2 O21 92.10(12) . .
O3 V2 O21 92.66(11) . .
O15 V2 O20 93.31(11) . .
O3 V2 O20 91.85(11) . .
O21 V2 O20 172.15(12) . .
O15 V2 N4 91.81(16) . .
O3 V2 N4 166.86(16) . .
O21 V2 N4 87.54(16) . .
O20 V2 N4 86.61(15) . .
O15 V2 N3 169.12(17) . .
O3 V2 N3 89.56(16) . .
O21 V2 N3 87.78(15) . .
O20 V2 N3 85.83(15) . .
N4 V2 N3 77.3(2) . .
O23 V3 O15 112.31(15) . 2_456
O23 V3 O4 110.48(15) . .
O15 V3 O4 84.27(12) 2_456 .
O23 V3 O2 114.40(14) . .
O15 V3 O2 133.29(12) 2_456 .
O4 V3 O2 80.09(12) . .
O23 V3 O7 103.60(15) . 2_456
O15 V3 O7 92.44(11) 2_456 2_456
O4 V3 O7 144.36(12) . 2_456
O2 V3 O7 76.58(11) . 2_456
O23 V3 V8 112.73(13) . .
O15 V3 V8 42.85(9) 2_456 .
O4 V3 V8 42.29(8) . .
O2 V3 V8 114.91(9) . .
O7 V3 V8 130.06(8) 2_456 .
O23 V3 V9 117.80(12) . .
O15 V3 V9 114.28(9) 2_456 .
O4 V3 V9 40.41(8) . .
O2 V3 V9 39.78(8) . .
O7 V3 V9 113.01(8) 2_456 .
V8 V3 V9 79.10(3) . .
O23 V3 V5 113.01(12) . .
O15 V3 V5 120.19(9) 2_456 .
O4 V3 V5 113.17(9) . .
O2 V3 V5 36.34(8) . .
O7 V3 V5 40.31(8) 2_456 .
V8 V3 V5 133.83(3) . .
V9 V3 V5 74.62(3) . .
O22 V4 O1 104.32(13) . .
O22 V4 O3 111.59(15) . .
O1 V4 O3 86.20(11) . .
O22 V4 O6 114.34(15) . 2_456
O1 V4 O6 87.20(11) . 2_456
O3 V4 O6 133.80(12) . 2_456
O22 V4 O6 101.75(13) . .
O1 V4 O6 152.68(12) . .
O3 V4 O6 91.76(11) . .
O6 V4 O6 74.65(12) 2_456 .
O22 V4 V1 106.49(12) . .
O1 V4 V1 43.43(8) . .
O3 V4 V1 44.09(8) . .
O6 V4 V1 122.53(8) 2_456 .
O6 V4 V1 133.91(8) . .
O10 V5 O5 110.49(13) . .
O10 V5 O2 108.35(13) . .
O5 V5 O2 93.39(12) . .
O10 V5 O1 106.97(13) . .
O5 V5 O1 80.39(11) . .
O2 V5 O1 144.05(11) . .
O10 V5 O7 106.80(13) . 2_456
O5 V5 O7 142.58(11) . 2_456
O2 V5 O7 77.65(11) . 2_456
O1 V5 O7 86.02(11) . 2_456
O10 V5 V1 112.97(11) . .
O5 V5 V1 40.57(8) . .
O2 V5 V1 126.20(9) . .
O1 V5 V1 39.90(8) . .
O7 V5 V1 119.26(8) 2_456 .
O10 V5 V3 111.10(11) . .
O5 V5 V3 123.17(9) . .
O2 V5 V3 37.09(8) . .
O1 V5 V3 120.81(8) . .
O7 V5 V3 40.62(8) 2_456 .
V1 V5 V3 135.75(3) . .
O17 V6 O17 102.28(18) 2_456 .
O17 V6 O12 93.24(12) 2_456 .
O17 V6 O12 91.44(12) . .
O17 V6 O12 91.44(12) 2_456 2_456
O17 V6 O12 93.24(12) . 2_456
O12 V6 O12 172.54(16) . 2_456
O17 V6 N9 89.65(15) 2_456 .
O17 V6 N9 167.86(16) . .
O12 V6 N9 85.57(15) . .
O12 V6 N9 88.65(15) 2_456 .
O17 V6 N9 167.86(16) 2_456 2_456
O17 V6 N9 89.65(15) . 2_456
O12 V6 N9 88.65(15) . 2_456
O12 V6 N9 85.57(15) 2_456 2_456
N9 V6 N9 78.5(2) . 2_456
O28 V7 O8 109.36(16) . .
O28 V7 O17 111.83(15) . 2_456
O8 V7 O17 84.51(12) . 2_456
O28 V7 O13 115.08(15) . .
O8 V7 O13 79.43(12) . .
O17 V7 O13 133.08(12) 2_456 .
O28 V7 O14 103.53(16) . .
O8 V7 O14 145.18(12) . .
O17 V7 O14 93.80(12) 2_456 .
O13 V7 O14 76.56(12) . .
O28 V7 V10 110.91(13) . .
O8 V7 V10 42.58(8) . .
O17 V7 V10 42.99(9) 2_456 .
O13 V7 V10 114.92(9) . .
O14 V7 V10 132.09(8) . .
O28 V7 V11 116.83(13) . .
O8 V7 V11 39.83(8) . .
O17 V7 V11 114.40(9) 2_456 .
O13 V7 V11 39.75(9) . .
O14 V7 V11 113.60(8) . .
V10 V7 V11 79.21(3) . .
O28 V7 V9 114.06(13) . .
O8 V7 V9 112.58(9) . .
O17 V7 V9 120.56(10) 2_456 .
O13 V7 V9 36.20(9) . .
O14 V7 V9 40.39(8) . .
V10 V7 V9 134.44(3) . .
V11 V7 V9 74.65(2) . .
O29 V8 O4 105.83(14) . .
O29 V8 O15 111.13(16) . 2_456
O4 V8 O15 85.20(12) . 2_456
O29 V8 O11 114.55(15) . .
O4 V8 O11 87.68(11) . .
O15 V8 O11 133.99(12) 2_456 .
O29 V8 O19 101.09(13) . 2_456
O4 V8 O19 151.92(12) . 2_456
O15 V8 O19 92.54(11) 2_456 2_456
O11 V8 O19 73.84(11) . 2_456
O29 V8 V3 108.66(12) . .
O4 V8 V3 43.12(9) . .
O15 V8 V3 42.96(8) 2_456 .
O11 V8 V3 121.77(8) . .
O19 V8 V3 132.84(9) 2_456 .
O18 V9 O13 107.32(14) . .
O18 V9 O2 107.41(14) . .
O13 V9 O2 93.51(12) . .
O18 V9 O4 108.73(14) . .
O13 V9 O4 143.59(11) . .
O2 V9 O4 80.60(12) . .
O18 V9 O14 108.68(14) . .
O13 V9 O14 77.23(12) . .
O2 V9 O14 143.88(11) . .
O4 V9 O14 86.58(12) . .
O18 V9 V3 111.87(12) . .
O13 V9 V3 126.23(9) . .
O2 V9 V3 40.52(8) . .
O4 V9 V3 40.17(8) . .
O14 V9 V3 120.57(8) . .
O18 V9 V7 112.16(12) . .
O13 V9 V7 36.34(8) . .
O2 V9 V7 122.85(8) . .
O4 V9 V7 120.94(8) . .
O14 V9 V7 40.92(8) . .
V3 V9 V7 135.96(3) . .
O30 V10 O8 105.50(14) . .
O30 V10 O17 111.68(16) . 2_456
O8 V10 O17 84.86(12) . 2_456
O30 V10 O19 113.36(16) . .
O8 V10 O19 87.96(11) . .
O17 V10 O19 134.68(13) 2_456 .
O30 V10 O11 102.12(14) . 2_456
O8 V10 O11 151.33(12) . 2_456
O17 V10 O11 92.06(12) 2_456 2_456
O19 V10 O11 74.05(11) . 2_456
O30 V10 V7 108.08(12) . .
O8 V10 V7 42.96(9) . .
O17 V10 V7 42.97(8) 2_456 .
O19 V10 V7 122.70(8) . .
O11 V10 V7 132.52(9) 2_456 .
O16 V11 O5 108.56(14) . .
O16 V11 O13 108.41(15) . .
O5 V11 O13 93.66(12) . .
O16 V11 O8 108.59(14) . .
O5 V11 O8 142.51(11) . .
O13 V11 O8 79.32(12) . .
O16 V11 O9 108.45(14) . .
O5 V11 O9 77.24(11) . .
O13 V11 O9 143.03(11) . .
O8 V11 O9 86.51(11) . .
O16 V11 V7 111.76(12) . .
O5 V11 V7 125.75(9) . .
O13 V11 V7 39.82(8) . .
O8 V11 V7 39.65(9) . .
O9 V11 V7 120.21(8) . .
O16 V11 V1 113.45(12) . .
O5 V11 V1 36.73(8) . .
O13 V11 V1 122.52(9) . .
O8 V11 V1 119.74(8) . .
O9 V11 V1 40.51(8) . .
V7 V11 V1 134.74(3) . .
O25 P1 O21 114.13(18) . .
O25 P1 O9 111.45(16) . .
O21 P1 O9 107.58(16) . .
O25 P1 O19 109.57(17) . .
O21 P1 O19 107.83(15) . .
O9 P1 O19 105.89(15) . .
O27 P2 O20 114.26(17) . .
O27 P2 O7 110.37(16) . .
O20 P2 O7 108.09(16) . .
O27 P2 O6 109.60(17) . .
O20 P2 O6 107.81(14) . .
O7 P2 O6 106.39(15) . .
O26 P3 O12 113.41(18) . .
O26 P3 O14 112.05(16) . .
O12 P3 O14 108.16(17) . .
O26 P3 O11 109.99(18) . .
O12 P3 O11 107.48(15) . .
O14 P3 O11 105.34(15) . .
V4 O1 V1 93.52(11) . .
V4 O1 V5 147.36(15) . .
V1 O1 V5 99.79(12) . .
V5 O2 V9 146.52(16) . .
V5 O2 V3 106.57(13) . .
V9 O2 V3 99.70(13) . .
V4 O3 V2 130.37(15) . .
V4 O3 V1 92.60(11) . .
V2 O3 V1 128.65(15) . .
V8 O4 V3 94.59(12) . .
V8 O4 V9 146.16(15) . .
V3 O4 V9 99.43(13) . .
V5 O5 V11 146.66(16) . .
V5 O5 V1 99.60(13) . .
V11 O5 V1 107.17(13) . .
P2 O6 V4 126.43(15) . 2_456
P2 O6 V4 127.10(16) . .
V4 O6 V4 105.19(12) 2_456 .
P2 O7 V5 129.29(17) . 2_456
P2 O7 V3 131.07(17) . 2_456
V5 O7 V3 99.07(12) 2_456 2_456
V10 O8 V7 94.46(12) . .
V10 O8 V11 147.30(16) . .
V7 O8 V11 100.53(13) . .
P1 O9 V1 129.49(16) . .
P1 O9 V11 129.93(17) . .
V1 O9 V11 98.89(11) . .
P3 O11 V8 125.16(15) . .
P3 O11 V10 126.02(16) . 2_456
V8 O11 V10 105.56(12) . 2_456
P3 O12 V6 128.77(17) . .
V9 O13 V11 146.06(17) . .
V9 O13 V7 107.46(14) . .
V11 O13 V7 100.44(13) . .
P3 O14 V9 129.88(17) . .
P3 O14 V7 129.87(16) . .
V9 O14 V7 98.69(12) . .
V2 O15 V8 130.99(15) . 2_456
V2 O15 V3 130.35(16) . 2_456
V8 O15 V3 94.19(12) 2_456 2_456
V7 O17 V10 94.05(13) 2_456 2_456
V7 O17 V6 129.88(16) 2_456 .
V10 O17 V6 130.65(15) 2_456 .
P1 O19 V10 125.81(15) . .
P1 O19 V8 126.22(16) . 2_456
V10 O19 V8 105.51(12) . 2_456
P2 O20 V2 127.84(17) . .
P1 O21 V2 129.26(17) . .
P1 O25 Cd1 136.72(18) . .
P3 O26 Cd2 146.44(19) . .
P2 O27 Cd3 131.32(17) . .
O1B C1A O1B 106(2) 2_456 .
O1B C1A O1A 82.4(17) 2_456 .
O1B C1A O1A 114.7(17) . .
O1B C1A O1A 114.7(17) 2_456 2_456
O1B C1A O1A 82.4(17) . 2_456
O1A C1A O1A 153(2) . 2_456
C13 N9 V6 109.4(4) . .
C13 N9 H9D 109.8 . .
V6 N9 H9D 109.8 . .
C13 N9 H9E 109.8 . .
V6 N9 H9E 109.8 . .
H9D N9 H9E 108.2 . .
C2 N1 Cd2 108.5(4) . .
C2 N1 H1A 110.0 . .
Cd2 N1 H1A 110.0 . .
C2 N1 H1B 110.0 . .
Cd2 N1 H1B 110.0 . .
H1A N1 H1B 108.4 . .
C8 N5 Cd3 111.1(4) . .
C8 N5 H5B 109.4 . .
Cd3 N5 H5B 109.4 . .
C8 N5 H5C 109.4 . .
Cd3 N5 H5C 109.4 . .
H5B N5 H5C 108.0 . .
C5 N3 V2 107.0(4) . .
C5 N3 H3D 110.3 . .
V2 N3 H3D 110.3 . .
C5 N3 H3E 110.3 . .
V2 N3 H3E 110.3 . .
H3D N3 H3E 108.6 . .
C4 N4 V2 117.0(4) . .
C4 N4 H4C 108.1 . .
V2 N4 H4C 108.1 . .
C4 N4 H4D 108.1 . .
V2 N4 H4D 108.1 . .
H4C N4 H4D 107.3 . .
C10 N7 Cd3 110.2(4) . .
C10 N7 H7C 109.6 . .
Cd3 N7 H7C 109.6 . .
C10 N7 H7D 109.6 . .
Cd3 N7 H7D 109.6 . .
H7C N7 H7D 108.1 . .
C1 N1A Cd2 110.7(4) . .
C1 N1A H1AA 109.5 . .
Cd2 N1A H1AA 109.5 . .
C1 N1A H1AB 109.5 . .
Cd2 N1A H1AB 109.5 . .
H1AA N1A H1AB 108.1 . .
C11 N8 Cd3 110.6(3) . .
C11 N8 H8B 109.5 . .
Cd3 N8 H8B 109.5 . .
C11 N8 H8C 109.5 . .
Cd3 N8 H8C 109.5 . .
H8B N8 H8C 108.1 . .
C15 N10 Cd1 107.9(5) . .
C15 N10 H10B 110.1 . .
Cd1 N10 H10B 110.1 . .
C15 N10 H10C 110.1 . .
Cd1 N10 H10C 110.1 . .
H10B N10 H10C 108.4 . .
C7 N6 Cd3 107.9(5) . .
C7 N6 H6D 110.1 . .
Cd3 N6 H6D 110.1 . .
C7 N6 H6E 110.1 . .
Cd3 N6 H6E 110.1 . .
H6D N6 H6E 108.4 . .
C17 N11 Cd1 114.2(6) . .
C17 N11 H11C 108.7 . .
Cd1 N11 H11C 108.7 . .
C17 N11 H11D 108.7 . .
Cd1 N11 H11D 108.7 . .
H11C N11 H11D 107.6 . .
C3A C1 N1A 119.1(8) . .
C3A C1 C2 116.3(8) . .
N1A C1 C2 113.1(7) . .
C14 C13 C13 117.1(8) . 2_456
C14 C13 N9 118.4(9) . .
C13 C13 N9 107.6(6) 2_456 .
C7 C8 N5 112.2(7) . .
C7 C8 C9 122.5(8) . .
N5 C8 C9 111.2(7) . .
C7 C8 H8A 102.6 . .
N5 C8 H8A 102.6 . .
C9 C8 H8A 102.6 . .
C10 C12 H12A 109.5 . .
C10 C12 H12B 109.5 . .
H12A C12 H12B 109.5 . .
C10 C12 H12C 109.5 . .
H12A C12 H12C 109.5 . .
H12B C12 H12C 109.5 . .
C10 C11 N8 118.0(6) . .
C10 C11 H11A 107.8 . .
N8 C11 H11A 107.8 . .
C10 C11 H11B 107.8 . .
N8 C11 H11B 107.8 . .
H11A C11 H11B 107.1 . .
C11 C10 N7 118.0(7) . .
C11 C10 C12 116.4(7) . .
N7 C10 C12 114.8(6) . .
C11 C10 H10A 101.1 . .
N7 C10 H10A 101.1 . .
C12 C10 H10A 101.1 . .
N1 C2 C3 127.3(12) . .
N1 C2 C1 115.8(7) . .
C3 C2 C1 100.6(10) . .
C4 C5 C6 113.3(8) . .
C4 C5 N3 117.0(6) . .
C6 C5 N3 111.9(8) . .
C4 C5 H5A 104.4 . .
C6 C5 H5A 104.3 . .
N3 C5 H5A 104.4 . .
C8 C9 H9A 109.5 . .
C8 C9 H9B 109.5 . .
H9A C9 H9B 109.5 . .
C8 C9 H9C 109.5 . .
H9A C9 H9C 109.5 . .
H9B C9 H9C 109.5 . .
C15 C16 H16A 109.5 . .
C15 C16 H16B 109.5 . .
H16A C16 H16B 109.5 . .
C15 C16 H16C 109.5 . .
H16A C16 H16C 109.5 . .
H16B C16 H16C 109.5 . .
N11 C17 C18 148.1(10) . .
N11 C17 C17 105.7(5) . 2_556
C18 C17 C17 86.4(6) . 2_556
C8 C7 N6 113.9(7) . .
C8 C7 H7A 108.8 . .
N6 C7 H7A 108.8 . .
C8 C7 H7B 108.8 . .
N6 C7 H7B 108.8 . .
H7A C7 H7B 107.7 . .
C5 C4 N4 107.9(6) . .
C5 C4 H4A 110.1 . .
N4 C4 H4A 110.1 . .
C5 C4 H4B 110.1 . .
N4 C4 H4B 110.1 . .
H4A C4 H4B 108.4 . .
C17 C18 C18 93.4(6) . 2_556
C1 C3A H3AA 109.5 . .
C1 C3A H3AB 109.5 . .
H3AA C3A H3AB 109.5 . .
C1 C3A H3AC 109.5 . .
H3AA C3A H3AC 109.5 . .
H3AB C3A H3AC 109.5 . .
C16 C15 N10 103.1(9) . .
C16 C15 C15 118.4(12) . 2_556
N10 C15 C15 111.5(6) . 2_556
C13 C14 H14A 109.5 . .
C13 C14 H14B 109.5 . .
H14A C14 H14B 109.5 . .
C13 C14 H14C 109.5 . .
H14A C14 H14C 109.5 . .
H14B C14 H14C 109.5 . .
C5 C6 H6A 109.5 . .
C5 C6 H6B 109.5 . .
H6A C6 H6B 109.5 . .
C5 C6 H6C 109.5 . .
H6A C6 H6C 109.5 . .
H6B C6 H6C 109.5 . .
C2 C3 H3A 109.5 . .
C2 C3 H3B 109.5 . .
H3A C3 H3B 109.5 . .
C2 C3 H3C 109.5 . .
H3A C3 H3C 109.5 . .
H3B C3 H3C 109.5 . .

loop_
_geom_bond_atom_site_label_1
_geom_bond_atom_site_label_2
_geom_bond_distance
_geom_bond_site_symmetry_2
Cd1 N11 2.309(6) .
Cd1 N11 2.309(6) 2_556
Cd1 N10 2.308(6) .
Cd1 N10 2.308(6) 2_556
Cd1 O25 2.396(3) .
Cd1 O25 2.396(3) 2_556
Cd2 N1A 2.316(5) .
Cd2 N1A 2.316(5) 5_457
Cd2 N1 2.335(5) .
Cd2 N1 2.335(5) 5_457
Cd2 O26 2.382(3) .
Cd2 O26 2.382(3) 5_457
Cd3 N7 2.262(5) .
Cd3 N5 2.285(5) .
Cd3 N8 2.298(5) .
Cd3 N6 2.302(6) .
Cd3 O27 2.314(3) .
V1 O24 1.602(3) .
V1 O1 1.922(3) .
V1 O3 1.943(3) .
V1 O5 1.948(3) .
V1 O9 2.046(3) .
V1 V4 2.7903(9) .
V1 V5 2.9531(10) .
V1 V11 3.1119(10) .
V2 O15 1.918(3) .
V2 O3 1.924(3) .
V2 O21 2.028(3) .
V2 O20 2.038(3) .
V2 N4 2.152(5) .
V2 N3 2.158(5) .
V3 O23 1.603(3) .
V3 O15 1.932(3) 2_456
V3 O4 1.939(3) .
V3 O2 1.955(3) .
V3 O7 2.048(3) 2_456
V3 V8 2.8277(10) .
V3 V9 2.9655(10) .
V3 V5 3.1068(10) .
V4 O22 1.593(3) .
V4 O1 1.908(2) .
V4 O3 1.916(3) .
V4 O6 2.025(3) 2_456
V4 O6 2.046(2) .
V5 O10 1.619(3) .
V5 O5 1.918(3) .
V5 O2 1.921(3) .
V5 O1 1.939(3) .
V5 O7 2.035(3) 2_456
V6 O17 1.931(3) 2_456
V6 O17 1.931(3) .
V6 O12 2.032(3) .
V6 O12 2.032(3) 2_456
V6 N9 2.154(4) .
V6 N9 2.154(4) 2_456
V7 O28 1.617(3) .
V7 O8 1.923(3) .
V7 O17 1.923(3) 2_456
V7 O13 1.930(3) .
V7 O14 2.058(3) .
V7 V10 2.8138(10) .
V7 V11 2.9639(10) .
V7 V9 3.1066(10) .
V8 O29 1.602(3) .
V8 O4 1.909(3) .
V8 O15 1.928(3) 2_456
V8 O11 2.028(3) .
V8 O19 2.057(3) 2_456
V9 O18 1.614(3) .
V9 O13 1.923(3) .
V9 O2 1.925(3) .
V9 O4 1.949(3) .
V9 O14 2.036(3) .
V10 O30 1.607(3) .
V10 O8 1.910(3) .
V10 O17 1.923(3) 2_456
V10 O19 2.024(3) .
V10 O11 2.052(3) 2_456
V11 O16 1.606(3) .
V11 O5 1.919(3) .
V11 O13 1.927(3) .
V11 O8 1.931(3) .
V11 O9 2.049(3) .
P1 O25 1.500(3) .
P1 O21 1.514(3) .
P1 O9 1.577(3) .
P1 O19 1.588(3) .
P2 O27 1.495(3) .
P2 O20 1.510(3) .
P2 O7 1.568(3) .
P2 O6 1.576(3) .
P3 O26 1.487(3) .
P3 O12 1.516(3) .
P3 O14 1.582(3) .
P3 O11 1.583(3) .
O6 V4 2.025(3) 2_456
O7 V5 2.035(3) 2_456
O7 V3 2.048(3) 2_456
O11 V10 2.052(3) 2_456
O15 V8 1.928(3) 2_456
O15 V3 1.932(3) 2_456
O17 V7 1.923(3) 2_456
O17 V10 1.923(3) 2_456
O19 V8 2.057(3) 2_456
C1A O1B 1.31(3) 2_456
C1A O1B 1.31(3) .
C1A O1A 1.416(13) .
C1A O1A 1.416(13) 2_456
N9 C13 1.529(9) .
N9 H9D 0.9000 .
N9 H9E 0.9000 .
N1 C2 1.433(10) .
N1 H1A 0.9000 .
N1 H1B 0.9000 .
N5 C8 1.473(9) .
N5 H5B 0.9000 .
N5 H5C 0.9000 .
N3 C5 1.548(9) .
N3 H3D 0.9000 .
N3 H3E 0.9000 .
N4 C4 1.416(8) .
N4 H4C 0.9000 .
N4 H4D 0.9000 .
N7 C10 1.448(9) .
N7 H7C 0.9000 .
N7 H7D 0.9000 .
N1A C1 1.429(9) .
N1A H1AA 0.9000 .
N1A H1AB 0.9000 .
N8 C11 1.455(8) .
N8 H8B 0.9000 .
N8 H8C 0.9000 .
N10 C15 1.500(9) .
N10 H10B 0.9000 .
N10 H10C 0.9000 .
N6 C7 1.489(11) .
N6 H6D 0.9000 .
N6 H6E 0.9000 .
N11 C17 1.358(11) .
N11 H11C 0.9000 .
N11 H11D 0.9000 .
C1 C3A 1.400(14) .
C1 C2 1.495(11) .
C13 C14 1.416(14) .
C13 C13 1.412(17) 2_456
C8 C7 1.466(12) .
C8 C9 1.536(12) .
C8 H8A 0.9800 .
C12 C10 1.510(11) .
C12 H12A 0.9600 .
C12 H12B 0.9600 .
C12 H12C 0.9600 .
C11 C10 1.338(10) .
C11 H11A 0.9700 .
C11 H11B 0.9700 .
C10 H10A 0.9800 .
C2 C3 1.46(2) .
C5 C4 1.367(9) .
C5 C6 1.386(13) .
C5 H5A 0.9800 .
C9 H9A 0.9600 .
C9 H9B 0.9600 .
C9 H9C 0.9600 .
C16 C15 1.486(14) .
C16 H16A 0.9600 .
C16 H16B 0.9600 .
C16 H16C 0.9600 .
C17 C18 1.539(15) .
C17 C17 1.77(2) 2_556
C7 H7A 0.9700 .
C7 H7B 0.9700 .
C4 H4A 0.9700 .
C4 H4B 0.9700 .
C18 C18 1.58(3) 2_556
C3A H3AA 0.9600 .
C3A H3AB 0.9600 .
C3A H3AC 0.9600 .
C15 C15 1.54(2) 2_556
C14 H14A 0.9600 .
C14 H14B 0.9600 .
C14 H14C 0.9600 .
C6 H6A 0.9600 .
C6 H6B 0.9600 .
C6 H6C 0.9600 .
C3 H3A 0.9600 .
C3 H3B 0.9600 .
C3 H3C 0.9600 .
